data_7242004
loop_
_publ_author_name
'Liu, Dongmei'
'Dong, Gaoyun'
'Wang, Xiong'
'Nie, Fengmei'
'Li, Xia'

_publ_section_title
;
 A luminescent Eu coordination polymer with near-visible excitation for
 sensing and its homologues constructed from 1,4-benzenedicarboxylate and
 1H-imidazo[4,5-f][1,10]-phenanthroline
;
_journal_issue 45
_journal_name_full CrystEngComm
_journal_page_first 7877
_journal_page_last 7887
_journal_paper_doi 10.1039/D0CE01256D
_journal_volume 22
_journal_year 2020
_chemical_formula_moiety 'C25 H16 N4 O7 Sm, H2 O'
_chemical_formula_sum 'C25 H18 N4 O8 Sm'
_chemical_formula_weight 652.78
_space_group_crystal_system triclinic
_space_group_IT_number 2
_space_group_name_Hall '-P 1'
_space_group_name_H-M_alt 'P -1'
_atom_sites_solution_hydrogens mixed
_atom_sites_solution_primary direct
_audit_block_doi 10.5517/ccdc.csd.cc1k9m3l
_audit_creation_date 2020-01-06
_audit_creation_method
;
Olex2 1.2
(compiled 2017.08.10 svn.r3458 for OlexSys, GUI svn.r5381)
;
_audit_update_record
;
2020-02-23 deposited with the CCDC.	2020-10-15 downloaded from the CCDC.
;
_cell_angle_alpha 97.2580(10)
_cell_angle_beta 98.1960(10)
_cell_angle_gamma 117.9320(10)
_cell_formula_units_Z 2
_cell_length_a 10.5366(4)
_cell_length_b 10.7815(4)
_cell_length_c 12.2029(5)
_cell_measurement_reflns_used 9894
_cell_measurement_temperature 293(2)
_cell_measurement_theta_max 27.239
_cell_measurement_theta_min 3.136
_cell_volume 1182.32(8)
_computing_cell_refinement 'SAINT v8.34A (Bruker, 2013)'
_computing_data_reduction 'SAINT v8.34A (Bruker, 2013)'
_computing_molecular_graphics 'Olex2 (Dolomanov et al., 2009)'
_computing_publication_material 'Olex2 (Dolomanov et al., 2009)'
_computing_structure_refinement 'ShelXL (Sheldrick, 2015)'
_computing_structure_solution 'SIR2004 (Burla et al., 2007)'
_diffrn_ambient_temperature 293(2)
_diffrn_measured_fraction_theta_full 0.998
_diffrn_measured_fraction_theta_max 0.999
_diffrn_measurement_device_type 'CCD area detector'
_diffrn_measurement_method 'phi and omega scans'
_diffrn_radiation_monochromator graphite
_diffrn_radiation_type MoK\a
_diffrn_radiation_wavelength 0.71073
_diffrn_reflns_av_R_equivalents 0.0749
_diffrn_reflns_av_unetI/netI 0.0526
_diffrn_reflns_Laue_measured_fraction_full 0.998
_diffrn_reflns_Laue_measured_fraction_max 0.999
_diffrn_reflns_limit_h_max 13
_diffrn_reflns_limit_h_min -13
_diffrn_reflns_limit_k_max 13
_diffrn_reflns_limit_k_min -13
_diffrn_reflns_limit_l_max 15
_diffrn_reflns_limit_l_min -15
_diffrn_reflns_number 23170
_diffrn_reflns_point_group_measured_fraction_full 0.998
_diffrn_reflns_point_group_measured_fraction_max 0.999
_diffrn_reflns_theta_full 25.242
_diffrn_reflns_theta_max 26.372
_diffrn_reflns_theta_min 3.078
_exptl_absorpt_coefficient_mu 2.544
_exptl_absorpt_correction_T_max 0.7455
_exptl_absorpt_correction_T_min 0.6314
_exptl_absorpt_correction_type multi-scan
_exptl_absorpt_process_details
;
SADABS-2012/1 (Bruker,2012) was used for absorption correction.
wR2(int) was 0.0761 before and 0.0516 after correction.
The Ratio of minimum to maximum transmission is 0.8469.
The \l/2 correction factor is 0.0015.
;
_exptl_crystal_colour 'metallic light colourless'
_exptl_crystal_colour_lustre metallic
_exptl_crystal_colour_modifier light
_exptl_crystal_colour_primary colourless
_exptl_crystal_density_diffrn 1.834
_exptl_crystal_density_method 'not measured'
_exptl_crystal_description block
_exptl_crystal_F_000 644
_exptl_crystal_size_max 0.198
_exptl_crystal_size_mid 0.187
_exptl_crystal_size_min 0.186
_refine_diff_density_max 1.488
_refine_diff_density_min -0.681
_refine_diff_density_rms 0.121
_refine_ls_extinction_method none
_refine_ls_goodness_of_fit_ref 1.059
_refine_ls_hydrogen_treatment mixed
_refine_ls_matrix_type full
_refine_ls_number_parameters 351
_refine_ls_number_reflns 4837
_refine_ls_number_restraints 0
_refine_ls_restrained_S_all 1.059
_refine_ls_R_factor_all 0.0455
_refine_ls_R_factor_gt 0.0332
_refine_ls_shift/su_max 0.001
_refine_ls_shift/su_mean 0.000
_refine_ls_structure_factor_coef Fsqd
_refine_ls_weighting_details
;
 w=1/[\s^2^(Fo^2^)+(0.0350P)^2^+0.7950P]
 where P=(Fo^2^+2Fc^2^)/3
;
_refine_ls_weighting_scheme calc
_refine_ls_wR_factor_gt 0.0714
_refine_ls_wR_factor_ref 0.0752
_reflns_Friedel_coverage 0.000
_reflns_number_gt 4152
_reflns_number_total 4837
_reflns_threshold_expression 'I > 2\s(I)'
_cod_data_source_file d0ce01256d2.cif
_cod_data_source_block ww
_cod_database_code 7242004
_shelxl_version_number 2013-2
_shelx_space_group_comment
;
The symmetry employed for this shelxl refinement is uniquely defined
by the following loop, which should always be used as a source of
symmetry information in preference to the above space-group names.
They are only intended as comments.
;
_shelx_estimated_absorpt_t_max 0.649
_shelx_estimated_absorpt_t_min 0.633
_olex2_refinement_description
;
1. Fixed Uiso
 At 1.2 times of:
  All C(H) groups, All N(H) groups
 At 1.5 times of:
  All O(H) groups, All O(H,H) groups
2.a Free rotating group:
 O8(H8A,H8B)
2.b Rotating group:
 O5(H5A)
2.c Aromatic/amide H refined with riding coordinates:
 N4(H4), C1(H1), C20(H20), C21(H21), C17(H17), C3(H3), C2(H2), C24(H24),
 C25(H25), C13(H13), C16(H16), C10(H10), C11(H11), C12(H12)
;
_olex2_submission_special_instructions 'No special instructions were received'

loop_
_space_group_symop_operation_xyz
'x, y, z'
'-x, -y, -z'

loop_
_atom_site_label
_atom_site_type_symbol
_atom_site_fract_x
_atom_site_fract_y
_atom_site_fract_z
_atom_site_U_iso_or_equiv
_atom_site_adp_type
_atom_site_occupancy
_atom_site_site_symmetry_order
_atom_site_calc_flag
_atom_site_refinement_flags_posn
_atom_site_refinement_flags_adp
_atom_site_refinement_flags_occupancy
_atom_site_disorder_assembly
_atom_site_disorder_group
Sm1 Sm 0.83475(2) 0.41544(2) 0.33770(2) 0.02041(8) Uani 1 1 d . . . . .
O3 O 0.0774(3) -0.3916(3) 0.3712(3) 0.0341(7) Uani 1 1 d . . . . .
O1 O 0.6603(3) 0.2019(3) 0.2052(2) 0.0299(7) Uani 1 1 d . . . . .
O4 O 0.2686(3) -0.2999(3) 0.5171(3) 0.0327(7) Uani 1 1 d . . . . .
O6 O 0.8628(3) 0.6144(3) 0.4666(3) 0.0359(7) Uani 1 1 d . . . . .
O7 O 1.0522(4) 0.7263(3) 0.6168(3) 0.0384(8) Uani 1 1 d . . . . .
O5 O 0.9526(4) 0.3922(4) 0.1770(3) 0.0346(8) Uani 1 1 d . . . . .
H5A H 1.0455 0.4521 0.1964 0.052 Uiso 1 1 d GR . . . .
O2 O 0.4472(3) 0.1252(4) 0.0834(3) 0.0463(9) Uani 1 1 d . . . . .
N1 N 0.7667(4) 0.5506(4) 0.1972(3) 0.0247(8) Uani 1 1 d . . . . .
N2 N 0.5761(4) 0.4044(4) 0.3228(3) 0.0291(8) Uani 1 1 d . . . . .
N4 N 0.4058(4) 0.6973(4) 0.0540(3) 0.0293(8) Uani 1 1 d . . . . .
H4 H 0.4426 0.7522 0.0084 0.035 Uiso 1 1 calc R . . . .
C19 C 0.2071(4) -0.3002(4) 0.4224(4) 0.0235(9) Uani 1 1 d . . . . .
C22 C 0.9645(5) 0.7255(5) 0.5353(4) 0.0291(10) Uani 1 1 d . . . . .
N3 N 0.2456(4) 0.5699(4) 0.1525(3) 0.0304(8) Uani 1 1 d . . . . .
C6 C 0.5370(4) 0.4778(4) 0.2555(3) 0.0224(9) Uani 1 1 d . . . . .
C5 C 0.6398(4) 0.5576(4) 0.1893(3) 0.0212(9) Uani 1 1 d . . . . .
C4 C 0.6086(4) 0.6397(4) 0.1200(3) 0.0228(9) Uani 1 1 d . . . . .
C1 C 0.8607(5) 0.6242(5) 0.1371(4) 0.0305(10) Uani 1 1 d . . . . .
H1 H 0.9467 0.6188 0.1414 0.037 Uiso 1 1 calc R . . . .
C18 C 0.2921(4) -0.1825(4) 0.3647(3) 0.0236(9) Uani 1 1 d . . . . .
C23 C 0.9829(4) 0.8690(4) 0.5187(4) 0.0240(9) Uani 1 1 d . . . . .
C15 C 0.4420(4) 0.0194(4) 0.2424(4) 0.0260(9) Uani 1 1 d . . . . .
C20 C 0.4424(5) -0.1272(4) 0.3742(4) 0.0294(10) Uani 1 1 d . . . . .
H20 H 0.4934 -0.1584 0.4214 0.035 Uiso 1 1 calc R . . . .
C14 C 0.5200(5) 0.1233(4) 0.1719(4) 0.0288(10) Uani 1 1 d . . . . .
C9 C 0.4695(4) 0.6350(4) 0.1163(3) 0.0238(9) Uani 1 1 d . . . . .
C21 C 0.5166(4) -0.0263(4) 0.3143(4) 0.0281(10) Uani 1 1 d . . . . .
H21 H 0.6178 0.0112 0.3223 0.034 Uiso 1 1 calc R . . . .
C7 C 0.4031(4) 0.4791(4) 0.2504(4) 0.0264(9) Uani 1 1 d . . . . .
C8 C 0.3714(4) 0.5584(4) 0.1770(3) 0.0239(9) Uani 1 1 d . . . . .
C17 C 0.2181(5) -0.1306(5) 0.2973(4) 0.0323(10) Uani 1 1 d . . . . .
H17 H 0.1185 -0.1630 0.2935 0.039 Uiso 1 1 calc R . . . .
C3 C 0.7120(5) 0.7160(5) 0.0596(4) 0.0313(10) Uani 1 1 d . . . . .
H3 H 0.6949 0.7717 0.0136 0.038 Uiso 1 1 calc R . . . .
C2 C 0.8385(5) 0.7078(5) 0.0688(4) 0.0341(11) Uani 1 1 d . . . . .
H2 H 0.9088 0.7582 0.0294 0.041 Uiso 1 1 calc R . . . .
C24 C 1.0829(5) 0.9941(5) 0.5957(4) 0.0325(10) Uani 1 1 d . . . . .
H24 H 1.1397 0.9914 0.6601 0.039 Uiso 1 1 calc R . . . .
C25 C 1.0996(5) 1.1253(4) 0.5776(4) 0.0329(10) Uani 1 1 d . . . . .
H25 H 1.1667 1.2097 0.6307 0.039 Uiso 1 1 calc R . . . .
O8 O 0.1832(6) -0.0988(5) -0.0673(5) 0.0954(17) Uani 1 1 d . . . . .
H8A H 0.2111 -0.0771 -0.1276 0.143 Uiso 1 1 d G . . . .
H8B H 0.2528 -0.0333 -0.0139 0.143 Uiso 1 1 d G . . . .
C13 C 0.4841(5) 0.3333(5) 0.3839(4) 0.0397(12) Uani 1 1 d . . . . .
H13 H 0.5095 0.2815 0.4291 0.048 Uiso 1 1 calc R . . . .
C16 C 0.2929(5) -0.0312(5) 0.2364(4) 0.0333(11) Uani 1 1 d . . . . .
H16 H 0.2429 0.0023 0.1907 0.040 Uiso 1 1 calc R . . . .
C10 C 0.2729(5) 0.6542(5) 0.0796(4) 0.0324(10) Uani 1 1 d . . . . .
H10 H 0.2067 0.6816 0.0484 0.039 Uiso 1 1 calc R . . . .
C11 C 0.3110(5) 0.4038(5) 0.3174(4) 0.0423(13) Uani 1 1 d . . . . .
H11 H 0.2223 0.4031 0.3163 0.051 Uiso 1 1 calc R . . . .
C12 C 0.3510(6) 0.3313(6) 0.3845(5) 0.0505(15) Uani 1 1 d . . . . .
H12 H 0.2907 0.2810 0.4302 0.061 Uiso 1 1 calc R . . . .
H5B H 0.929(5) 0.325(5) 0.144(4) 0.021(15) Uiso 1 1 d . . . . .

loop_
_atom_site_aniso_label
_atom_site_aniso_U_11
_atom_site_aniso_U_22
_atom_site_aniso_U_33
_atom_site_aniso_U_23
_atom_site_aniso_U_13
_atom_site_aniso_U_12
Sm1 0.01742(11) 0.01803(12) 0.02678(13) 0.01269(9) 0.00750(8) 0.00707(9)
O3 0.0205(15) 0.0281(16) 0.0417(19) 0.0111(14) 0.0089(14) 0.0012(14)
O1 0.0224(15) 0.0247(15) 0.0330(17) 0.0093(13) 0.0091(13) 0.0027(13)
O4 0.0329(17) 0.0338(17) 0.0324(18) 0.0232(14) 0.0117(14) 0.0123(14)
O6 0.0386(18) 0.0192(16) 0.050(2) 0.0089(15) 0.0187(16) 0.0119(15)
O7 0.0421(19) 0.0375(18) 0.050(2) 0.0246(16) 0.0140(17) 0.0269(16)
O5 0.0299(18) 0.030(2) 0.041(2) 0.0072(17) 0.0122(16) 0.0117(17)
O2 0.0286(17) 0.054(2) 0.047(2) 0.0370(18) 0.0057(16) 0.0079(16)
N1 0.0214(17) 0.0255(18) 0.0295(19) 0.0107(16) 0.0076(15) 0.0118(15)
N2 0.0263(19) 0.033(2) 0.036(2) 0.0220(17) 0.0145(17) 0.0163(17)
N4 0.0286(19) 0.035(2) 0.031(2) 0.0197(17) 0.0081(16) 0.0178(17)
C19 0.021(2) 0.021(2) 0.031(2) 0.0105(18) 0.0139(19) 0.0086(18)
C22 0.037(3) 0.028(2) 0.039(3) 0.018(2) 0.028(2) 0.022(2)
N3 0.0279(19) 0.041(2) 0.032(2) 0.0134(18) 0.0098(16) 0.0218(18)
C6 0.024(2) 0.022(2) 0.025(2) 0.0107(17) 0.0086(18) 0.0114(18)
C5 0.023(2) 0.021(2) 0.021(2) 0.0075(17) 0.0085(17) 0.0101(18)
C4 0.022(2) 0.023(2) 0.021(2) 0.0085(17) 0.0040(17) 0.0086(18)
C1 0.027(2) 0.034(2) 0.039(3) 0.018(2) 0.018(2) 0.017(2)
C18 0.020(2) 0.020(2) 0.025(2) 0.0108(18) 0.0102(18) 0.0030(17)
C23 0.024(2) 0.019(2) 0.034(2) 0.0104(18) 0.0128(19) 0.0119(18)
C15 0.019(2) 0.023(2) 0.030(2) 0.0108(18) 0.0071(18) 0.0036(18)
C20 0.023(2) 0.030(2) 0.032(2) 0.017(2) 0.0024(19) 0.0085(19)
C14 0.025(2) 0.023(2) 0.031(2) 0.0134(19) 0.008(2) 0.0045(19)
C9 0.025(2) 0.024(2) 0.024(2) 0.0093(18) 0.0037(18) 0.0126(18)
C21 0.0143(19) 0.028(2) 0.035(2) 0.016(2) 0.0053(18) 0.0022(18)
C7 0.024(2) 0.029(2) 0.029(2) 0.0129(19) 0.0098(18) 0.0126(19)
C8 0.023(2) 0.029(2) 0.025(2) 0.0103(18) 0.0090(18) 0.0138(18)
C17 0.020(2) 0.034(2) 0.040(3) 0.017(2) 0.009(2) 0.0085(19)
C3 0.034(2) 0.033(2) 0.032(2) 0.021(2) 0.013(2) 0.016(2)
C2 0.031(2) 0.038(3) 0.040(3) 0.023(2) 0.019(2) 0.015(2)
C24 0.036(2) 0.032(2) 0.033(3) 0.011(2) -0.001(2) 0.020(2)
C25 0.032(2) 0.019(2) 0.039(3) 0.0034(19) 0.001(2) 0.0089(19)
O8 0.092(4) 0.057(3) 0.102(4) -0.008(3) 0.014(3) 0.018(3)
C13 0.033(3) 0.052(3) 0.052(3) 0.041(3) 0.021(2) 0.025(2)
C16 0.025(2) 0.036(3) 0.041(3) 0.026(2) 0.008(2) 0.012(2)
C10 0.030(2) 0.041(3) 0.030(2) 0.013(2) 0.003(2) 0.021(2)
C11 0.033(3) 0.060(3) 0.053(3) 0.035(3) 0.027(2) 0.029(3)
C12 0.042(3) 0.077(4) 0.067(4) 0.059(3) 0.038(3) 0.040(3)

loop_
_atom_type_symbol
_atom_type_description
_atom_type_scat_dispersion_real
_atom_type_scat_dispersion_imag
_atom_type_scat_source
C C 0.0033 0.0016 'International Tables Vol C Tables 4.2.6.8 and 6.1.1.4'
H H 0.0000 0.0000 'International Tables Vol C Tables 4.2.6.8 and 6.1.1.4'
N N 0.0061 0.0033 'International Tables Vol C Tables 4.2.6.8 and 6.1.1.4'
O O 0.0106 0.0060 'International Tables Vol C Tables 4.2.6.8 and 6.1.1.4'
Sm Sm -0.1638 3.4418 'International Tables Vol C Tables 4.2.6.8 and 6.1.1.4'

loop_
_geom_angle_atom_site_label_1
_geom_angle_atom_site_label_2
_geom_angle_atom_site_label_3
_geom_angle
_geom_angle_site_symmetry_1
_geom_angle_site_symmetry_3
_geom_angle_publ_flag
O3 Sm1 O1 141.93(10) 1_665 . ?
O3 Sm1 O4 123.24(11) 1_665 2_656 ?
O3 Sm1 O6 70.14(10) 1_665 . ?
O3 Sm1 O7 85.71(11) 1_665 2_766 ?
O3 Sm1 O5 69.05(11) 1_665 . ?
O3 Sm1 N1 85.40(10) 1_665 . ?
O3 Sm1 N2 132.49(10) 1_665 . ?
O1 Sm1 O4 87.63(10) . 2_656 ?
O1 Sm1 O6 143.72(11) . . ?
O1 Sm1 O7 83.19(11) . 2_766 ?
O1 Sm1 O5 72.89(11) . . ?
O1 Sm1 N1 86.28(10) . . ?
O1 Sm1 N2 73.41(11) . . ?
O4 Sm1 O7 72.61(11) 2_656 2_766 ?
O4 Sm1 O5 142.89(11) 2_656 . ?
O4 Sm1 N1 135.10(10) 2_656 . ?
O4 Sm1 N2 73.49(10) 2_656 . ?
O6 Sm1 O4 79.85(10) . 2_656 ?
O6 Sm1 O7 123.96(12) . 2_766 ?
O6 Sm1 O5 133.43(11) . . ?
O6 Sm1 N1 79.31(11) . . ?
O6 Sm1 N2 70.40(11) . . ?
O7 Sm1 O5 73.92(11) 2_766 . ?
O7 Sm1 N1 149.89(11) 2_766 . ?
O7 Sm1 N2 139.22(10) 2_766 . ?
O5 Sm1 N1 76.03(11) . . ?
O5 Sm1 N2 127.05(11) . . ?
N1 Sm1 N2 62.15(10) . . ?
C19 O3 Sm1 159.8(3) . 1_445 ?
C14 O1 Sm1 138.7(3) . . ?
C19 O4 Sm1 130.2(3) . 2_656 ?
C22 O6 Sm1 138.5(3) . . ?
C22 O7 Sm1 138.1(3) . 2_766 ?
Sm1 O5 H5A 109.8 . . ?
Sm1 O5 H5B 119(4) . . ?
H5A O5 H5B 118.5 . . ?
C5 N1 Sm1 121.6(2) . . ?
C1 N1 Sm1 120.6(3) . . ?
C1 N1 C5 117.7(3) . . ?
C6 N2 Sm1 120.8(2) . . ?
C13 N2 Sm1 121.4(3) . . ?
C13 N2 C6 117.7(3) . . ?
C9 N4 H4 127.3 . . ?
C10 N4 H4 127.3 . . ?
C10 N4 C9 105.4(3) . . ?
O3 C19 C18 117.0(4) . . ?
O4 C19 O3 124.6(4) . . ?
O4 C19 C18 118.3(4) . . ?
O6 C22 C23 117.6(4) . . ?
O7 C22 O6 124.9(4) . . ?
O7 C22 C23 117.5(4) . . ?
C10 N3 C8 103.9(3) . . ?
N2 C6 C5 117.5(3) . . ?
N2 C6 C7 121.8(4) . . ?
C7 C6 C5 120.7(3) . . ?
N1 C5 C6 117.8(3) . . ?
N1 C5 C4 121.5(3) . . ?
C4 C5 C6 120.7(3) . . ?
C5 C4 C9 116.2(3) . . ?
C3 C4 C5 118.4(4) . . ?
C3 C4 C9 125.3(4) . . ?
N1 C1 H1 118.0 . . ?
N1 C1 C2 124.0(4) . . ?
C2 C1 H1 118.0 . . ?
C20 C18 C19 121.3(4) . . ?
C20 C18 C17 119.2(4) . . ?
C17 C18 C19 119.4(3) . . ?
C24 C23 C22 121.1(4) . . ?
C24 C23 C25 119.4(4) . 2_776 ?
C25 C23 C22 119.5(4) 2_776 . ?
C21 C15 C14 121.0(4) . . ?
C21 C15 C16 119.1(4) . . ?
C16 C15 C14 119.9(4) . . ?
C18 C20 H20 119.8 . . ?
C21 C20 C18 120.5(4) . . ?
C21 C20 H20 119.8 . . ?
O1 C14 C15 117.3(4) . . ?
O2 C14 O1 123.6(4) . . ?
O2 C14 C15 119.0(4) . . ?
N4 C9 C4 129.9(4) . . ?
C8 C9 N4 106.8(3) . . ?
C8 C9 C4 123.3(4) . . ?
C15 C21 H21 119.8 . . ?
C20 C21 C15 120.5(4) . . ?
C20 C21 H21 119.8 . . ?
C6 C7 C8 117.7(4) . . ?
C11 C7 C6 118.2(4) . . ?
C11 C7 C8 124.1(4) . . ?
N3 C8 C7 128.8(4) . . ?
C9 C8 N3 109.9(3) . . ?
C9 C8 C7 121.3(4) . . ?
C18 C17 H17 120.1 . . ?
C16 C17 C18 119.8(4) . . ?
C16 C17 H17 120.1 . . ?
C4 C3 H3 120.4 . . ?
C2 C3 C4 119.2(4) . . ?
C2 C3 H3 120.4 . . ?
C1 C2 H2 120.4 . . ?
C3 C2 C1 119.2(4) . . ?
C3 C2 H2 120.4 . . ?
C23 C24 H24 119.9 . . ?
C23 C24 C25 120.1(4) . . ?
C25 C24 H24 119.9 . . ?
C23 C25 C24 120.5(4) 2_776 . ?
C23 C25 H25 119.7 2_776 . ?
C24 C25 H25 119.7 . . ?
H8A O8 H8B 104.4 . . ?
N2 C13 H13 118.1 . . ?
N2 C13 C12 123.7(4) . . ?
C12 C13 H13 118.1 . . ?
C15 C16 H16 119.6 . . ?
C17 C16 C15 120.8(4) . . ?
C17 C16 H16 119.6 . . ?
N4 C10 H10 123.0 . . ?
N3 C10 N4 114.0(4) . . ?
N3 C10 H10 123.0 . . ?
C7 C11 H11 120.2 . . ?
C12 C11 C7 119.7(4) . . ?
C12 C11 H11 120.2 . . ?
C13 C12 H12 120.5 . . ?
C11 C12 C13 118.9(4) . . ?
C11 C12 H12 120.5 . . ?

loop_
_geom_bond_atom_site_label_1
_geom_bond_atom_site_label_2
_geom_bond_distance
_geom_bond_site_symmetry_2
_geom_bond_publ_flag
Sm1 O3 2.353(3) 1_665 ?
Sm1 O1 2.354(3) . ?
Sm1 O4 2.391(3) 2_656 ?
Sm1 O6 2.363(3) . ?
Sm1 O7 2.407(3) 2_766 ?
Sm1 O5 2.512(3) . ?
Sm1 N1 2.615(3) . ?
Sm1 N2 2.651(3) . ?
O3 Sm1 2.353(3) 1_445 ?
O3 C19 1.252(5) . ?
O1 C14 1.280(5) . ?
O4 Sm1 2.391(3) 2_656 ?
O4 C19 1.241(5) . ?
O6 C22 1.255(5) . ?
O7 Sm1 2.407(3) 2_766 ?
O7 C22 1.253(5) . ?
O5 H5A 0.8574 . ?
O5 H5B 0.69(4) . ?
O2 C14 1.241(5) . ?
N1 C5 1.365(5) . ?
N1 C1 1.329(5) . ?
N2 C6 1.357(5) . ?
N2 C13 1.318(5) . ?
N4 H4 0.8600 . ?
N4 C9 1.373(5) . ?
N4 C10 1.350(6) . ?
C19 C18 1.500(5) . ?
C22 C23 1.511(5) . ?
N3 C8 1.383(5) . ?
N3 C10 1.317(5) . ?
C6 C5 1.455(5) . ?
C6 C7 1.410(6) . ?
C5 C4 1.410(5) . ?
C4 C9 1.438(6) . ?
C4 C3 1.397(6) . ?
C1 H1 0.9300 . ?
C1 C2 1.377(6) . ?
C18 C20 1.386(6) . ?
C18 C17 1.392(6) . ?
C23 C24 1.371(6) . ?
C23 C25 1.385(6) 2_776 ?
C15 C14 1.501(6) . ?
C15 C21 1.381(6) . ?
C15 C16 1.387(6) . ?
C20 H20 0.9300 . ?
C20 C21 1.377(6) . ?
C9 C8 1.368(6) . ?
C21 H21 0.9300 . ?
C7 C8 1.421(6) . ?
C7 C11 1.388(6) . ?
C17 H17 0.9300 . ?
C17 C16 1.378(6) . ?
C3 H3 0.9300 . ?
C3 C2 1.367(6) . ?
C2 H2 0.9300 . ?
C24 H24 0.9300 . ?
C24 C25 1.391(6) . ?
C25 C23 1.385(6) 2_776 ?
C25 H25 0.9300 . ?
O8 H8A 0.8501 . ?
O8 H8B 0.8504 . ?
C13 H13 0.9300 . ?
C13 C12 1.394(6) . ?
C16 H16 0.9300 . ?
C10 H10 0.9300 . ?
C11 H11 0.9300 . ?
C11 C12 1.352(6) . ?
C12 H12 0.9300 . ?
